data_2016626
loop_
_publ_author_name
'Loro\~no-Gonzalez, D. J.'

_publ_section_title
;
 Polymeric [dihydrobis(pyrazol-1-yl)borato]potassium(I) and three
 dihydrobis(pyrazol-1-yl)borate--magnesium(I) compounds obtained by
 disproportionation of the Grignard reagent
;
_journal_coeditor_code AV3139
_journal_issue 6
_journal_name_full 'Acta Crystallographica Section C'
_journal_page_first m228
_journal_page_last m232
_journal_paper_doi 10.1107/S0108270108012481
_journal_volume 64
_journal_year 2008
_chemical_formula_iupac '[Mg (C6 H8 B1 N4)2 (C4 H8 O)2]'
_chemical_formula_moiety 'C20 H32 B2 Mg N8 O2'
_chemical_formula_sum 'C20 H32 B2 Mg N8 O2'
_chemical_formula_weight 462.47
_chemical_name_common '[(k2-N2-Bp)2Mg(THF)2]'
_chemical_name_systematic
;
bis[dihydridobis(pyrazol-1-yl)borato-
\k^2^<i>N</i>,<i>N</i>']bis(tetrahydrofuran-\kO)magnesium(II)
;
_space_group_IT_number 2
_symmetry_cell_setting triclinic
_symmetry_space_group_name_Hall '-P 1'
_symmetry_space_group_name_H-M 'P -1'
_atom_sites_solution_hydrogens geom
_atom_sites_solution_primary direct
_atom_sites_solution_secondary difmap
_cell_angle_alpha 94.069(3)
_cell_angle_beta 109.329(3)
_cell_angle_gamma 105.568(3)
_cell_formula_units_Z 2
_cell_length_a 9.4171(19)
_cell_length_b 10.936(2)
_cell_length_c 13.013(3)
_cell_measurement_reflns_used 3579
_cell_measurement_temperature 150(2)
_cell_measurement_theta_max 27.4
_cell_measurement_theta_min 2.79
_cell_volume 1199.2(4)
_computing_cell_refinement 'SAINT (Bruker, 2002)'
_computing_data_collection 'SMART (Bruker, 2001)'
_computing_data_reduction 'SAINT (Bruker, 2002)'
_computing_molecular_graphics 'SHELXTL (Version 5.03; Sheldrick, 2008)'
_computing_publication_material 'SHELXL97 (Sheldrick, 2008)'
_computing_structure_refinement 'SHELXL97 (Sheldrick, 2008)'
_computing_structure_solution 'SHELXS97 (Sheldrick, 2008)'
_diffrn_ambient_temperature 150(2)
_diffrn_measured_fraction_theta_full 0.981
_diffrn_measured_fraction_theta_max 0.981
_diffrn_measurement_device_type 'Bruker SMART APEX CCD area-detector diffractometer'
_diffrn_measurement_method '\f and \w'
_diffrn_radiation_monochromator graphite
_diffrn_radiation_source 'normal-focus sealed tube'
_diffrn_radiation_type MoK\a
_diffrn_radiation_wavelength 0.71073
_diffrn_reflns_av_R_equivalents 0.0222
_diffrn_reflns_av_sigmaI/netI 0.0436
_diffrn_reflns_limit_h_max 12
_diffrn_reflns_limit_h_min -12
_diffrn_reflns_limit_k_max 14
_diffrn_reflns_limit_k_min -14
_diffrn_reflns_limit_l_max 16
_diffrn_reflns_limit_l_min -17
_diffrn_reflns_number 10757
_diffrn_reflns_theta_full 28.75
_diffrn_reflns_theta_max 28.95
_diffrn_reflns_theta_min 1.68
_diffrn_standards_decay_% 0
_diffrn_standards_interval_time 0
_diffrn_standards_number 0
_exptl_absorpt_coefficient_mu 0.108
_exptl_absorpt_correction_T_max 0.984
_exptl_absorpt_correction_T_min 0.962
_exptl_absorpt_correction_type multi-scan
_exptl_absorpt_process_details '(SADABS; Sheldrick, 1996)'
_exptl_crystal_colour Colourless
_exptl_crystal_density_diffrn 1.281
_exptl_crystal_density_method 'not measured'
_exptl_crystal_description Plate
_exptl_crystal_F_000 492
_exptl_crystal_size_max 0.40
_exptl_crystal_size_mid 0.26
_exptl_crystal_size_min 0.12
_refine_diff_density_max 0.293
_refine_diff_density_min -0.317
_refine_ls_extinction_method none
_refine_ls_goodness_of_fit_ref 1.009
_refine_ls_hydrogen_treatment constr
_refine_ls_matrix_type full
_refine_ls_number_parameters 329
_refine_ls_number_reflns 5640
_refine_ls_number_restraints 48
_refine_ls_restrained_S_all 1.006
_refine_ls_R_factor_all 0.0513
_refine_ls_R_factor_gt 0.0425
_refine_ls_shift/su_max 0.000
_refine_ls_shift/su_mean 0.000
_refine_ls_structure_factor_coef Fsqd
_refine_ls_weighting_details 'calc w=1/[\s^2^(Fo^2^)+(0.0564P)^2^]         where P=(Fo^2^+2Fc^2^)/3'
_refine_ls_weighting_scheme calc
_refine_ls_wR_factor_gt 0.1065
_refine_ls_wR_factor_ref 0.1093
_reflns_number_gt 4305
_reflns_number_total 6335
_reflns_threshold_expression I>2s(I)
_cod_data_source_file av3139.cif
_cod_data_source_block IV
_cod_depositor_comments
;
The following automatic conversions were performed:
'_geom_bond_publ_flag' value 'NO' changed to 'no' according to
'/home/saulius/struct/CIF-dictionaries/cif_core.dic' dictionary named
'cif_core.dic' version 2.4.1 from 2010-06-29 (78
times).

'_geom_bond_publ_flag' value 'YES' changed to 'yes' according to
'/home/saulius/struct/CIF-dictionaries/cif_core.dic' dictionary named
'cif_core.dic' version 2.4.1 from 2010-06-29 (12
times).

'_geom_angle_publ_flag' value 'NO' changed to 'no' according to
'/home/saulius/struct/CIF-dictionaries/cif_core.dic' dictionary named
'cif_core.dic' version 2.4.1 from 2010-06-29 (184
times).

'_geom_angle_publ_flag' value 'YES' changed to 'yes' according to
'/home/saulius/struct/CIF-dictionaries/cif_core.dic' dictionary named
'cif_core.dic' version 2.4.1 from 2010-06-29 (4
times).

'_geom_torsion_publ_flag' value 'NO' changed to 'no' according to
'/home/saulius/struct/CIF-dictionaries/cif_core.dic' dictionary named
'cif_core.dic' version 2.4.1 from 2010-06-29 (127 times).

Automatic conversion script
Id: cif_fix_enum 1527 2010-12-29 10:47:43Z saulius 

The following automatic conversions were performed:

'_geom_bond_publ_flag' value 'NO' changed to 'no' according to
/home/saulius/struct/CIF-dictionaries/cif_core.dic dictionary named
'cif_core.dic' version 2.4.1 from 2010-06-29 (78
times).

'_geom_bond_publ_flag' value 'YES' changed to 'yes'
according to /home/saulius/struct/CIF-dictionaries/cif_core.dic
dictionary named 'cif_core.dic' version 2.4.1 from 2010-06-29 (12
times).

'_geom_angle_publ_flag' value 'NO' changed to 'no' according
to /home/saulius/struct/CIF-dictionaries/cif_core.dic dictionary
named 'cif_core.dic' version 2.4.1 from 2010-06-29 (184
times).

'_geom_angle_publ_flag' value 'YES' changed to 'yes'
according to /home/saulius/struct/CIF-dictionaries/cif_core.dic
dictionary named 'cif_core.dic' version 2.4.1 from 2010-06-29 (4
times).

'_geom_torsion_publ_flag' value 'NO' changed to 'no'
according to /home/saulius/struct/CIF-dictionaries/cif_core.dic
dictionary named 'cif_core.dic' version 2.4.1 from 2010-06-29 (127
times).

Automatic conversion script
Id: cif_fix_values 1715 2011-07-08 13:25:40Z adriana 
;
_cod_original_cell_volume 1199.3(4)
_cod_database_code 2016626
_cod_database_fobs_code 2016626

loop_
_symmetry_equiv_pos_as_xyz
'x, y, z'
'-x, -y, -z'

loop_
_atom_site_type_symbol
_atom_site_label
_atom_site_fract_x
_atom_site_fract_y
_atom_site_fract_z
_atom_site_U_iso_or_equiv
_atom_site_adp_type
_atom_site_calc_flag
_atom_site_refinement_flags
_atom_site_occupancy
_atom_site_disorder_assembly
_atom_site_disorder_group
Mg Mg1 0.0000 0.5000 0.5000 0.02050(15) Uani d S 1 . .
B B1 -0.04629(19) 0.73840(15) 0.34207(13) 0.0248(3) Uani d . 1 . .
H H111 -0.0603 0.6625 0.2749 0.030 Uiso calc . 1 . .
H H112 -0.0579 0.8260 0.3064 0.030 Uiso calc . 1 . .
N N1 -0.18912(13) 0.58921(10) 0.44551(9) 0.0224(2) Uani d . 1 . .
N N2 -0.17655(13) 0.69135(11) 0.39097(9) 0.0229(3) Uani d . 1 . .
N N3 0.16663(13) 0.68072(11) 0.49479(9) 0.0235(3) Uani d . 1 . .
N N4 0.11879(13) 0.76930(11) 0.43409(9) 0.0235(3) Uani d . 1 . .
C C1 -0.32337(16) 0.57231(13) 0.46512(11) 0.0251(3) Uani d . 1 . .
H H1 -0.3621 0.5078 0.5029 0.030 Uiso calc R 1 . .
C C2 -0.39872(17) 0.66062(15) 0.42337(12) 0.0300(3) Uani d . 1 . .
H H2 -0.4956 0.6684 0.4259 0.036 Uiso calc R 1 . .
C C3 -0.30116(16) 0.73438(14) 0.37741(12) 0.0284(3) Uani d . 1 . .
H H3 -0.3191 0.8046 0.3417 0.034 Uiso calc R 1 . .
C C4 0.31938(16) 0.73858(14) 0.55675(12) 0.0262(3) Uani d . 1 . .
H H4 0.3837 0.6997 0.6079 0.031 Uiso calc R 1 . .
C C5 0.37184(17) 0.86250(14) 0.53678(12) 0.0294(3) Uani d . 1 . .
H H5 0.4750 0.9229 0.5694 0.035 Uiso calc R 1 . .
C C6 0.24047(17) 0.87809(14) 0.45896(12) 0.0282(3) Uani d . 1 . .
H H6 0.2365 0.9537 0.4278 0.034 Uiso calc R 1 . .
O O1 -0.04678(11) 0.42908(9) 0.32798(8) 0.0264(2) Uani d U 1 . .
C C7 -0.2080(8) 0.3834(6) 0.2429(4) 0.0280(10) Uani d PU 0.822(8) A 1
H H7A -0.2748 0.4331 0.2581 0.034 Uiso calc PR 0.822(8) A 1
H H7B -0.2588 0.2908 0.2403 0.034 Uiso calc PR 0.822(8) A 1
C C8 -0.1838(3) 0.4059(3) 0.13425(17) 0.0343(7) Uani d PU 0.822(8) A 1
H H8A -0.1802 0.4946 0.1213 0.041 Uiso calc PR 0.822(8) A 1
H H8B -0.2685 0.3434 0.0705 0.041 Uiso calc PR 0.822(8) A 1
C C9 -0.0232(4) 0.3844(4) 0.1541(3) 0.0351(7) Uani d PU 0.822(8) A 1
H H9A 0.0279 0.4273 0.1053 0.042 Uiso calc PR 0.822(8) A 1
H H9B -0.0343 0.2913 0.1421 0.042 Uiso calc PR 0.822(8) A 1
C C7A -0.181(4) 0.391(3) 0.239(2) 0.035(6) Uani d PU 0.178(8) A 2
H H7C -0.2263 0.4633 0.2271 0.042 Uiso calc PR 0.178(8) A 2
H H7D -0.2587 0.3183 0.2506 0.042 Uiso calc PR 0.178(8) A 2
C C8A -0.1486(16) 0.3518(14) 0.1400(8) 0.039(3) Uani d PU 0.178(8) A 2
H H8C -0.1427 0.2626 0.1359 0.047 Uiso calc PR 0.178(8) A 2
H H8D -0.2304 0.3580 0.0712 0.047 Uiso calc PR 0.178(8) A 2
C C9A -0.003(2) 0.4409(16) 0.1583(13) 0.036(3) Uani d PU 0.178(8) A 2
H H9C -0.0126 0.5253 0.1399 0.044 Uiso calc PR 0.178(8) A 2
H H9D 0.0552 0.4092 0.1166 0.044 Uiso calc PR 0.178(8) A 2
C C10 0.07112(18) 0.44706(15) 0.27670(12) 0.0321(3) Uani d U 1 A .
H H10A 0.1508 0.4043 0.3114 0.039 Uiso calc PR 0.822(8) A 1
H H10B 0.1258 0.5399 0.2836 0.039 Uiso calc PR 0.822(8) A 1
H H10C 0.1233 0.3792 0.2903 0.039 Uiso calc PR 0.178(8) A 2
H H10D 0.1531 0.5318 0.3100 0.039 Uiso calc PR 0.178(8) A 2
Mg Mg2 0.0000 0.0000 0.0000 0.02217(16) Uani d S 1 . .
B B2 0.2528(2) 0.16144(18) 0.25980(14) 0.0306(4) Uani d . 1 . .
H H121 0.3001 0.0790 0.2571 0.037 Uiso calc . 1 . .
H H122 0.3230 0.2261 0.3409 0.037 Uiso calc . 1 . .
N N5 0.19556(13) 0.18107(11) 0.05523(9) 0.0261(3) Uani d . 1 . .
N N6 0.26897(13) 0.23649(11) 0.16452(10) 0.0276(3) Uani d . 1 . .
N N7 -0.03770(13) 0.03360(11) 0.15384(9) 0.0248(3) Uani d . 1 . .
N N8 0.07719(14) 0.11116(11) 0.24755(9) 0.0267(3) Uani d . 1 . .
C C11 0.24899(17) 0.26960(14) -0.00065(13) 0.0318(3) Uani d . 1 . .
H H11 0.2182 0.2575 -0.0789 0.038 Uiso calc R 1 . .
C C12 0.35513(18) 0.38112(15) 0.07095(14) 0.0379(4) Uani d . 1 . .
H H12 0.4098 0.4577 0.0526 0.045 Uiso calc R 1 . .
C C13 0.36348(17) 0.35593(15) 0.17444(14) 0.0356(4) Uani d . 1 . .
H H13 0.4263 0.4140 0.2421 0.043 Uiso calc R 1 . .
C C14 -0.17223(17) 0.00927(14) 0.17360(12) 0.0284(3) Uani d . 1 . .
H H14 -0.2726 -0.0428 0.1224 0.034 Uiso calc R 1 . .
C C15 -0.14670(19) 0.06956(14) 0.27820(12) 0.0318(3) Uani d . 1 . .
H H15 -0.2226 0.0676 0.3118 0.038 Uiso calc R 1 . .
C C16 0.01282(19) 0.13276(14) 0.32233(12) 0.0309(3) Uani d . 1 . .
H H16 0.0688 0.1836 0.3941 0.037 Uiso calc R 1 . .
O O2 0.16676(11) -0.10620(10) 0.07066(8) 0.0278(2) Uani d . 1 . .
C C17 0.14011(18) -0.19947(16) 0.14101(13) 0.0356(4) Uani d . 1 . .
H H17A 0.0446 -0.2734 0.0996 0.043 Uiso calc R 1 . .
H H17B 0.1249 -0.1596 0.2057 0.043 Uiso calc R 1 . .
C C18 0.2846(2) -0.24368(18) 0.17809(15) 0.0439(4) Uani d . 1 . .
H H18A 0.3088 -0.2608 0.2547 0.053 Uiso calc R 1 . .
H H18B 0.2698 -0.3227 0.1285 0.053 Uiso calc R 1 . .
C C19 0.41319(19) -0.13236(17) 0.17139(15) 0.0429(4) Uani d . 1 . .
H H19A 0.4958 -0.1622 0.1562 0.052 Uiso calc R 1 . .
H H19B 0.4628 -0.0687 0.2411 0.052 Uiso calc R 1 . .
C C20 0.32851(17) -0.07517(15) 0.07656(13) 0.0319(3) Uani d . 1 . .
H H20A 0.3780 0.0194 0.0900 0.038 Uiso calc R 1 . .
H H20B 0.3329 -0.1126 0.0065 0.038 Uiso calc R 1 . .

loop_
_atom_site_aniso_label
_atom_site_aniso_U_11
_atom_site_aniso_U_22
_atom_site_aniso_U_33
_atom_site_aniso_U_12
_atom_site_aniso_U_13
_atom_site_aniso_U_23
Mg1 0.0190(3) 0.0198(3) 0.0248(3) 0.0089(3) 0.0079(3) 0.0068(3)
B1 0.0265(8) 0.0256(8) 0.0257(8) 0.0110(7) 0.0101(7) 0.0106(6)
N1 0.0225(6) 0.0221(6) 0.0247(6) 0.0098(5) 0.0084(5) 0.0074(5)
N2 0.0229(6) 0.0225(6) 0.0250(6) 0.0107(5) 0.0072(5) 0.0077(5)
N3 0.0227(6) 0.0237(6) 0.0285(6) 0.0116(5) 0.0103(5) 0.0098(5)
N4 0.0246(6) 0.0220(6) 0.0281(6) 0.0102(5) 0.0117(5) 0.0092(5)
C1 0.0223(7) 0.0273(7) 0.0271(7) 0.0093(6) 0.0092(6) 0.0060(6)
C2 0.0233(7) 0.0375(9) 0.0342(8) 0.0166(6) 0.0105(6) 0.0091(7)
C3 0.0258(7) 0.0321(8) 0.0312(8) 0.0175(6) 0.0075(6) 0.0100(6)
C4 0.0217(7) 0.0285(8) 0.0303(8) 0.0103(6) 0.0093(6) 0.0073(6)
C5 0.0238(7) 0.0273(8) 0.0345(8) 0.0030(6) 0.0113(6) 0.0055(6)
C6 0.0298(8) 0.0225(7) 0.0341(8) 0.0066(6) 0.0144(6) 0.0085(6)
O1 0.0271(5) 0.0290(5) 0.0258(5) 0.0117(4) 0.0103(4) 0.0064(4)
C7 0.022(2) 0.0348(19) 0.0215(15) 0.0047(15) 0.0037(13) 0.0024(11)
C8 0.0412(13) 0.0355(14) 0.0259(11) 0.0185(11) 0.0067(9) 0.0046(9)
C9 0.0422(15) 0.0397(18) 0.0305(12) 0.0209(17) 0.0151(10) 0.0086(16)
C7A 0.025(9) 0.015(7) 0.073(12) 0.003(6) 0.029(7) 0.008(6)
C8A 0.062(8) 0.041(7) 0.023(5) 0.031(6) 0.013(5) 0.004(4)
C9A 0.063(8) 0.035(7) 0.030(5) 0.032(8) 0.026(5) 0.013(7)
C10 0.0358(9) 0.0383(9) 0.0329(8) 0.0194(7) 0.0187(7) 0.0108(7)
Mg2 0.0218(3) 0.0246(3) 0.0203(3) 0.0088(3) 0.0067(3) 0.0039(3)
B2 0.0296(9) 0.0371(10) 0.0232(8) 0.0144(7) 0.0045(7) 0.0019(7)
N5 0.0247(6) 0.0280(7) 0.0244(6) 0.0088(5) 0.0073(5) 0.0036(5)
N6 0.0221(6) 0.0296(7) 0.0277(6) 0.0093(5) 0.0046(5) 0.0005(5)
N7 0.0257(6) 0.0273(6) 0.0219(6) 0.0110(5) 0.0070(5) 0.0050(5)
N8 0.0325(7) 0.0275(6) 0.0207(6) 0.0139(5) 0.0071(5) 0.0037(5)
C11 0.0295(8) 0.0332(8) 0.0356(8) 0.0109(7) 0.0138(7) 0.0096(7)
C12 0.0296(8) 0.0302(8) 0.0515(10) 0.0045(7) 0.0151(7) 0.0092(7)
C13 0.0250(8) 0.0331(9) 0.0409(9) 0.0053(6) 0.0071(7) -0.0034(7)
C14 0.0297(8) 0.0294(8) 0.0303(8) 0.0128(6) 0.0125(6) 0.0094(6)
C15 0.0433(9) 0.0297(8) 0.0360(8) 0.0192(7) 0.0241(7) 0.0119(6)
C16 0.0451(9) 0.0279(8) 0.0251(7) 0.0169(7) 0.0148(7) 0.0054(6)
O2 0.0256(5) 0.0340(6) 0.0281(5) 0.0138(4) 0.0102(4) 0.0126(4)
C17 0.0338(8) 0.0403(9) 0.0377(9) 0.0154(7) 0.0136(7) 0.0194(7)
C18 0.0407(10) 0.0557(11) 0.0483(10) 0.0274(9) 0.0188(8) 0.0284(9)
C19 0.0311(9) 0.0542(11) 0.0484(10) 0.0216(8) 0.0115(8) 0.0210(8)
C20 0.0290(8) 0.0368(9) 0.0370(9) 0.0157(7) 0.0156(7) 0.0126(7)

loop_
_atom_type_symbol
_atom_type_description
_atom_type_scat_dispersion_real
_atom_type_scat_dispersion_imag
_atom_type_scat_source
C C 0.0033 0.0016 'International Tables Vol C Tables 4.2.6.8 and 6.1.1.4'
H H 0.0000 0.0000 'International Tables Vol C Tables 4.2.6.8 and 6.1.1.4'
O O 0.0106 0.0060 'International Tables Vol C Tables 4.2.6.8 and 6.1.1.4'
Mg Mg 0.0486 0.0363 'International Tables Vol C Tables 4.2.6.8 and 6.1.1.4'
N N 0.0061 0.0033 'International Tables Vol C Tables 4.2.6.8 and 6.1.1.4'
B B 0.0013 0.0007 'International Tables Vol C Tables 4.2.6.8 and 6.1.1.4'

loop_
_geom_angle_atom_site_label_1
_geom_angle_atom_site_label_2
_geom_angle_atom_site_label_3
_geom_angle_site_symmetry_1
_geom_angle_site_symmetry_3
_geom_angle
_geom_angle_publ_flag
O1 Mg1 O1 2_566 . 180.0 no
O1 Mg1 N3 2_566 . 89.41(4) no
O1 Mg1 N3 . . 90.59(4) no
O1 Mg1 N3 2_566 2_566 90.59(4) no
O1 Mg1 N3 . 2_566 89.41(4) no
N3 Mg1 N3 . 2_566 180.0 no
O1 Mg1 N1 2_566 . 90.63(4) no
O1 Mg1 N1 . . 89.37(4) no
N1 Mg1 N3 . . 88.24(4) yes
N1 Mg1 N3 2_566 . 91.76(4) yes
O1 Mg1 N1 2_566 2_566 89.37(4) no
O1 Mg1 N1 . 2_566 90.63(4) no
N3 Mg1 N1 . 2_566 91.76(4) no
N3 Mg1 N1 2_566 2_566 88.24(4) no
N1 Mg1 N1 . 2_566 180.0000(10) no
N4 B1 N2 . . 109.65(11) no
N4 B1 H111 . . 109.7 no
N2 B1 H111 . . 109.7 no
N4 B1 H112 . . 109.7 no
N2 B1 H112 . . 109.7 no
H111 B1 H112 . . 108.2 no
C1 N1 N2 . . 105.52(11) no
C1 N1 Mg1 . . 131.81(9) no
N2 N1 Mg1 . . 122.27(8) no
C3 N2 N1 . . 109.71(11) no
C3 N2 B1 . . 126.14(12) no
N1 N2 B1 . . 123.83(11) no
C4 N3 N4 . . 105.62(11) no
C4 N3 Mg1 . . 131.10(9) no
N4 N3 Mg1 . . 122.44(8) no
C6 N4 N3 . . 109.69(11) no
C6 N4 B1 . . 126.71(12) no
N3 N4 B1 . . 123.24(11) no
N1 C1 C2 . . 111.53(13) no
N1 C1 H1 . . 124.2 no
C2 C1 H1 . . 124.2 no
C3 C2 C1 . . 104.13(12) no
C3 C2 H2 . . 127.9 no
C1 C2 H2 . . 127.9 no
N2 C3 C2 . . 109.11(13) no
N2 C3 H3 . . 125.4 no
C2 C3 H3 . . 125.4 no
N3 C4 C5 . . 111.41(13) no
N3 C4 H4 . . 124.3 no
C5 C4 H4 . . 124.3 no
C6 C5 C4 . . 104.26(13) no
C6 C5 H5 . . 127.9 no
C4 C5 H5 . . 127.9 no
N4 C6 C5 . . 109.02(13) no
N4 C6 H6 . . 125.5 no
C5 C6 H6 . . 125.5 no
C7A O1 C10 . . 101.0(14) no
C10 O1 C7 . . 110.5(3) no
C7A O1 Mg1 . . 131.5(14) no
C10 O1 Mg1 . . 125.35(8) no
C7 O1 Mg1 . . 122.7(3) no
O1 C7 C8 . . 104.6(4) no
O1 C7 H7A . . 110.8 no
C8 C7 H7A . . 110.8 no
O1 C7 H7B . . 110.8 no
C8 C7 H7B . . 110.8 no
H7A C7 H7B . . 108.9 no
C7 C8 C9 . . 102.2(3) no
C7 C8 H8A . . 111.3 no
C9 C8 H8A . . 111.3 no
C7 C8 H8B . . 111.3 no
C9 C8 H8B . . 111.3 no
H8A C8 H8B . . 109.2 no
C8 C9 C10 . . 102.5(2) no
C8 C9 H9A . . 111.3 no
C10 C9 H9A . . 111.3 no
C8 C9 H9B . . 111.3 no
C10 C9 H9B . . 111.3 no
H9A C9 H9B . . 109.2 no
O1 C7A C8A . . 110(2) no
O1 C7A H7C . . 109.6 no
C8A C7A H7C . . 109.6 no
O1 C7A H7D . . 109.6 no
C8A C7A H7D . . 109.6 no
H7C C7A H7D . . 108.1 no
C9A C8A C7A . . 102.0(16) no
C9A C8A H8C . . 111.4 no
C7A C8A H8C . . 111.4 no
C9A C8A H8D . . 111.4 no
C7A C8A H8D . . 111.4 no
H8C C8A H8D . . 109.2 no
C8A C9A C10 . . 99.0(12) no
C8A C9A H9C . . 112.0 no
C10 C9A H9C . . 112.0 no
C8A C9A H9D . . 112.0 no
C10 C9A H9D . . 112.0 no
H9C C9A H9D . . 109.6 no
O1 C10 C9A . . 110.3(7) no
O1 C10 C9 . . 104.84(17) no
O1 C10 H10A . . 110.8 no
C9A C10 H10A . . 124.8 no
C9 C10 H10A . . 110.8 no
O1 C10 H10B . . 110.8 no
C9A C10 H10B . . 88.8 no
C9 C10 H10B . . 110.8 no
H10A C10 H10B . . 108.9 no
O1 C10 H10C . . 109.6 no
C9A C10 H10C . . 109.6 no
C9 C10 H10C . . 92.3 no
H10B C10 H10C . . 125.4 no
O1 C10 H10D . . 109.6 no
C9A C10 H10D . . 109.6 no
C9 C10 H10D . . 130.3 no
H10A C10 H10D . . 89.2 no
H10C C10 H10D . . 108.1 no
N5 Mg2 N7 . . 88.99(4) yes
N5 Mg2 N7 2 . 91.01(4) yes
N7 Mg2 N7 . 2 180.00(6) no
N7 Mg2 N5 . 2 91.01(4) no
N7 Mg2 N5 2 2 88.99(4) no
N5 Mg2 N5 . 2 180.0 no
N7 Mg2 O2 . 2 87.59(4) no
N7 Mg2 O2 2 2 92.41(4) no
N5 Mg2 O2 . 2 89.86(4) no
N5 Mg2 O2 2 2 90.14(4) no
N7 Mg2 O2 . . 92.41(4) no
N7 Mg2 O2 2 . 87.59(4) no
N5 Mg2 O2 . . 90.14(4) no
N5 Mg2 O2 2 . 89.86(4) no
O2 Mg2 O2 2 . 180.00(4) no
N8 B2 N6 . . 110.08(12) no
N8 B2 H121 . . 109.6 no
N6 B2 H121 . . 109.6 no
N8 B2 H122 . . 109.6 no
N6 B2 H122 . . 109.6 no
H121 B2 H122 . . 108.2 no
C11 N5 N6 . . 105.74(12) no
C11 N5 Mg2 . . 131.64(10) no
N6 N5 Mg2 . . 121.55(9) no
C13 N6 N5 . . 109.73(12) no
C13 N6 B2 . . 127.24(13) no
N5 N6 B2 . . 122.76(11) no
C14 N7 N8 . . 105.59(11) no
C14 N7 Mg2 . . 130.10(10) no
N8 N7 Mg2 . . 123.09(9) no
C16 N8 N7 . . 109.68(12) no
C16 N8 B2 . . 127.87(12) no
N7 N8 B2 . . 122.45(11) no
N5 C11 C12 . . 110.99(14) no
N5 C11 H11 . . 124.5 no
C12 C11 H11 . . 124.5 no
C13 C12 C11 . . 104.50(14) no
C13 C12 H12 . . 127.7 no
C11 C12 H12 . . 127.7 no
N6 C13 C12 . . 109.04(14) no
N6 C13 H13 . . 125.5 no
C12 C13 H13 . . 125.5 no
N7 C14 C15 . . 111.41(13) no
N7 C14 H14 . . 124.3 no
C15 C14 H14 . . 124.3 no
C16 C15 C14 . . 104.40(13) no
C16 C15 H15 . . 127.8 no
C14 C15 H15 . . 127.8 no
N8 C16 C15 . . 108.92(13) no
N8 C16 H16 . . 125.5 no
C15 C16 H16 . . 125.5 no
C20 O2 C17 . . 109.32(10) no
C20 O2 Mg2 . . 126.35(8) no
C17 O2 Mg2 . . 122.91(8) no
O2 C17 C18 . . 106.75(12) no
O2 C17 H17A . . 110.4 no
C18 C17 H17A . . 110.4 no
O2 C17 H17B . . 110.4 no
C18 C17 H17B . . 110.4 no
H17A C17 H17B . . 108.6 no
C19 C18 C17 . . 103.59(13) no
C19 C18 H18A . . 111.0 no
C17 C18 H18A . . 111.0 no
C19 C18 H18B . . 111.0 no
C17 C18 H18B . . 111.0 no
H18A C18 H18B . . 109.0 no
C18 C19 C20 . . 103.87(13) no
C18 C19 H19A . . 111.0 no
C20 C19 H19A . . 111.0 no
C18 C19 H19B . . 111.0 no
C20 C19 H19B . . 111.0 no
H19A C19 H19B . . 109.0 no
O2 C20 C19 . . 106.31(12) no
O2 C20 H20A . . 110.5 no
C19 C20 H20A . . 110.5 no
O2 C20 H20B . . 110.5 no
C19 C20 H20B . . 110.5 no
H20A C20 H20B . . 108.7 no

loop_
_geom_bond_atom_site_label_1
_geom_bond_atom_site_label_2
_geom_bond_site_symmetry_2
_geom_bond_distance
_geom_bond_publ_flag
Mg1 O1 2_566 2.1735(10) no
Mg1 O1 . 2.1735(10) no
Mg1 N1 . 2.1958(11) yes
Mg1 N1 2_566 2.1958(11) yes
Mg1 N3 . 2.1904(11) yes
Mg1 N3 2_566 2.1904(12) yes
B1 N2 . 1.5487(19) yes
B1 N4 . 1.5470(19) yes
B1 H111 . 1.1100 no
B1 H112 . 1.1100 no
N1 C1 . 1.3388(17) no
N1 N2 . 1.3648(15) no
N2 C3 . 1.3419(17) no
N3 C4 . 1.3382(17) no
N3 N4 . 1.3684(15) no
N4 C6 . 1.3421(18) no
C1 C2 . 1.3850(19) no
C1 H1 . 0.9500 no
C2 C3 . 1.374(2) no
C2 H2 . 0.9500 no
C3 H3 . 0.9500 no
C4 C5 . 1.387(2) no
C4 H4 . 0.9500 no
C5 C6 . 1.376(2) no
C5 H5 . 0.9500 no
C6 H6 . 0.9500 no
O1 C7A . 1.34(3) no
O1 C10 . 1.4521(16) no
O1 C7 . 1.477(6) no
C7 C8 . 1.531(6) no
C7 H7A . 0.9900 no
C7 H7B . 0.9900 no
C8 C9 . 1.533(5) no
C8 H8A . 0.9900 no
C8 H8B . 0.9900 no
C9 C10 . 1.544(4) no
C9 H9A . 0.9900 no
C9 H9B . 0.9900 no
C7A C8A . 1.48(3) no
C7A H7C . 0.9900 no
C7A H7D . 0.9900 no
C8A C9A . 1.39(2) no
C8A H8C . 0.9900 no
C8A H8D . 0.9900 no
C9A C10 . 1.454(16) no
C9A H9C . 0.9900 no
C9A H9D . 0.9900 no
C10 H10A . 0.9900 no
C10 H10B . 0.9900 no
C10 H10C . 0.9900 no
C10 H10D . 0.9900 no
Mg2 N5 . 2.1894(12) yes
Mg2 N5 2 2.1894(12) yes
Mg2 N7 . 2.1690(12) yes
Mg2 N7 2 2.1690(12) yes
Mg2 O2 2 2.1989(10) no
Mg2 O2 . 2.1989(10) no
B2 N6 . 1.561(2) yes
B2 N8 . 1.545(2) yes
B2 H121 . 1.1100 no
B2 H122 . 1.1100 no
N5 C11 . 1.3416(18) no
N5 N6 . 1.3673(16) no
N6 C13 . 1.3382(19) no
N7 C14 . 1.3365(18) no
N7 N8 . 1.3654(16) no
N8 C16 . 1.3434(18) no
C11 C12 . 1.387(2) no
C11 H11 . 0.9500 no
C12 C13 . 1.375(2) no
C12 H12 . 0.9500 no
C13 H13 . 0.9500 no
C14 C15 . 1.384(2) no
C14 H14 . 0.9500 no
C15 C16 . 1.371(2) no
C15 H15 . 0.9500 no
C16 H16 . 0.9500 no
O2 C20 . 1.4431(17) no
O2 C17 . 1.4451(17) no
C17 C18 . 1.506(2) no
C17 H17A . 0.9900 no
C17 H17B . 0.9900 no
C18 C19 . 1.500(2) no
C18 H18A . 0.9900 no
C18 H18B . 0.9900 no
C19 C20 . 1.509(2) no
C19 H19A . 0.9900 no
C19 H19B . 0.9900 no
C20 H20A . 0.9900 no
C20 H20B . 0.9900 no

loop_
_geom_torsion_atom_site_label_1
_geom_torsion_atom_site_label_2
_geom_torsion_atom_site_label_3
_geom_torsion_atom_site_label_4
_geom_torsion_site_symmetry_1
_geom_torsion
_geom_torsion_publ_flag
O1 Mg1 N1 C1 2_566 -59.76(12) no
O1 Mg1 N1 C1 . 120.24(12) no
N3 Mg1 N1 C1 . -149.14(12) no
N3 Mg1 N1 C1 2_566 30.86(12) no
O1 Mg1 N1 N2 2_566 111.81(9) no
O1 Mg1 N1 N2 . -68.19(9) no
N3 Mg1 N1 N2 . 22.42(10) no
N3 Mg1 N1 N2 2_566 -157.58(10) no
C1 N1 N2 C3 . -0.42(15) no
Mg1 N1 N2 C3 . -173.90(9) no
C1 N1 N2 B1 . -174.34(12) no
Mg1 N1 N2 B1 . 12.18(16) no
N4 B1 N2 C3 . 130.94(14) no
N4 B1 N2 N1 . -56.15(16) no
O1 Mg1 N3 C4 2_566 56.58(12) no
O1 Mg1 N3 C4 . -123.42(12) no
N1 Mg1 N3 C4 . 147.23(12) no
N1 Mg1 N3 C4 2_566 -32.77(12) no
O1 Mg1 N3 N4 2_566 -111.35(10) no
O1 Mg1 N3 N4 . 68.65(10) no
N1 Mg1 N3 N4 . -20.70(10) no
N1 Mg1 N3 N4 2_566 159.30(10) no
C4 N3 N4 C6 . 0.12(14) no
Mg1 N3 N4 C6 . 170.70(9) no
C4 N3 N4 B1 . 173.70(12) no
Mg1 N3 N4 B1 . -15.72(16) no
N2 B1 N4 C6 . -129.39(14) no
N2 B1 N4 N3 . 58.15(16) no
N2 N1 C1 C2 . 0.62(15) no
Mg1 N1 C1 C2 . 173.23(10) no
N1 C1 C2 C3 . -0.58(16) no
N1 N2 C3 C2 . 0.07(16) no
B1 N2 C3 C2 . 173.82(13) no
C1 C2 C3 N2 . 0.30(16) no
N4 N3 C4 C5 . -0.49(15) no
Mg1 N3 C4 C5 . -169.93(10) no
N3 C4 C5 C6 . 0.66(17) no
N3 N4 C6 C5 . 0.29(16) no
B1 N4 C6 C5 . -173.01(13) no
C4 C5 C6 N4 . -0.56(16) no
N3 Mg1 O1 C7A . -120.6(17) no
N3 Mg1 O1 C7A 2_566 59.4(17) no
N1 Mg1 O1 C7A . -32.3(17) no
N1 Mg1 O1 C7A 2_566 147.7(17) no
N3 Mg1 O1 C10 . 39.92(10) no
N3 Mg1 O1 C10 2_566 -140.08(10) no
N1 Mg1 O1 C10 . 128.15(10) no
N1 Mg1 O1 C10 2_566 -51.85(10) no
N3 Mg1 O1 C7 . -125.1(3) no
N3 Mg1 O1 C7 2_566 54.9(3) no
N1 Mg1 O1 C7 . -36.9(3) no
N1 Mg1 O1 C7 2_566 143.1(3) no
C7A O1 C7 C8 . -6(9) no
C10 O1 C7 C8 . -13.7(5) no
Mg1 O1 C7 C8 . 153.3(2) no
O1 C7 C8 C9 . 32.6(5) no
C7 C8 C9 C10 . -38.9(4) no
C10 O1 C7A C8A . 16(2) no
C7 O1 C7A C8A . -156(10) no
Mg1 O1 C7A C8A . 179.7(9) no
O1 C7A C8A C9A . -38(2) no
C7A C8A C9A C10 . 39.5(18) no
C7A O1 C10 C9A . 10.5(14) no
C7 O1 C10 C9A . 11.8(7) no
Mg1 O1 C10 C9A . -154.8(7) no
C7A O1 C10 C9 . -12.4(13) no
C7 O1 C10 C9 . -11.0(3) no
Mg1 O1 C10 C9 . -177.59(15) no
C8A C9A C10 O1 . -33.1(14) no
C8A C9A C10 C9 . 46.5(18) no
C8 C9 C10 O1 . 31.1(3) no
C8 C9 C10 C9A . -76.3(19) no
N7 Mg2 N5 C11 . -146.23(13) no
N7 Mg2 N5 C11 2 33.77(13) no
O2 Mg2 N5 C11 2 -58.64(13) no
O2 Mg2 N5 C11 . 121.36(13) no
N7 Mg2 N5 N6 . 20.16(10) no
N7 Mg2 N5 N6 2 -159.84(10) no
O2 Mg2 N5 N6 2 107.75(10) no
O2 Mg2 N5 N6 . -72.25(10) no
C11 N5 N6 C13 . 0.48(15) no
Mg2 N5 N6 C13 . -168.99(9) no
C11 N5 N6 B2 . -173.97(13) no
Mg2 N5 N6 B2 . 16.56(16) no
N8 B2 N6 C13 . 127.09(15) no
N8 B2 N6 N5 . -59.48(17) no
N5 Mg2 N7 C14 . 142.75(12) no
N5 Mg2 N7 C14 2 -37.25(12) no
O2 Mg2 N7 C14 2 52.85(12) no
O2 Mg2 N7 C14 . -127.15(12) no
N5 Mg2 N7 N8 . -22.70(10) no
N5 Mg2 N7 N8 2 157.30(10) no
O2 Mg2 N7 N8 2 -112.60(10) no
O2 Mg2 N7 N8 . 67.40(10) no
C14 N7 N8 C16 . 0.14(15) no
Mg2 N7 N8 C16 . 168.63(9) no
C14 N7 N8 B2 . 179.54(12) no
Mg2 N7 N8 B2 . -11.97(17) no
N6 B2 N8 C16 . -124.14(15) no
N6 B2 N8 N7 . 56.57(17) no
N6 N5 C11 C12 . -0.20(16) no
Mg2 N5 C11 C12 . 167.78(10) no
N5 C11 C12 C13 . -0.14(18) no
N5 N6 C13 C12 . -0.58(17) no
B2 N6 C13 C12 . 173.55(14) no
C11 C12 C13 N6 . 0.44(17) no
N8 N7 C14 C15 . 0.02(16) no
Mg2 N7 C14 C15 . -167.36(10) no
N7 C14 C15 C16 . -0.16(16) no
N7 N8 C16 C15 . -0.24(16) no
B2 N8 C16 C15 . -179.60(13) no
C14 C15 C16 N8 . 0.24(16) no
N7 Mg2 O2 C20 . -122.48(11) no
N7 Mg2 O2 C20 2 57.52(11) no
N5 Mg2 O2 C20 . -33.49(11) no
N5 Mg2 O2 C20 2 146.51(11) no
N7 Mg2 O2 C17 . 42.42(11) no
N7 Mg2 O2 C17 2 -137.58(11) no
N5 Mg2 O2 C17 . 131.42(11) no
N5 Mg2 O2 C17 2 -48.58(11) no
C20 O2 C17 C18 . -9.14(17) no
Mg2 O2 C17 C18 . -176.30(10) no
O2 C17 C18 C19 . 25.68(18) no
C17 C18 C19 C20 . -31.76(18) no
C17 O2 C20 C19 . -11.19(16) no
Mg2 O2 C20 C19 . 155.42(10) no
C18 C19 C20 O2 . 26.97(17) no
